data_2208540
loop_
_publ_author_name
'Parker, Samuel'
'Watkin, David'
'Mayes, Benjamin'
'Storer, Richard'
'Jenkinson, Sarah'
'Fleet, George'

_publ_section_title
;
 2-Deoxy-2-fluoro-2-<i>C</i>-methyl-<small>D</small>-ribono-1,4-lactone
 (fluoromethylrib)
;
_journal_coeditor_code CF2007
_journal_issue 4
_journal_name_full 'Acta Crystallographica Section E'
_journal_page_first o1208
_journal_page_last o1210
_journal_paper_doi 10.1107/S1600536806006337
_journal_volume 62
_journal_year 2006
_chemical_formula_iupac 'C6 H9 F1 O4'
_chemical_formula_moiety 'C6 H9 F1 O4'
_chemical_formula_sum 'C6 H9 F O4'
_chemical_formula_weight 164.13
_chemical_name_systematic
;
2-Deoxy-2-fluoro-2-C-methyl-D-ribono-1,4-lactone
;
_space_group_IT_number 19
_symmetry_cell_setting orthorhombic
_symmetry_space_group_name_Hall 'P 2ac 2ab'
_symmetry_space_group_name_H-M 'P 21 21 21'
_atom_sites_solution_hydrogens geom
_atom_sites_solution_primary direct
_cell_angle_alpha 90
_cell_angle_beta 90
_cell_angle_gamma 90
_cell_formula_units_Z 4
_cell_length_a 7.3570(2)
_cell_length_b 8.2864(2)
_cell_length_c 11.7886(3)
_cell_measurement_reflns_used 900
_cell_measurement_temperature 150
_cell_measurement_theta_max 27
_cell_measurement_theta_min 1
_cell_volume 718.67(3)
_computing_cell_refinement DENZO/SCALEPACK
_computing_data_collection 'COLLECT (Nonius, 2001)'
_computing_data_reduction 'DENZO/SCALEPACK (Otwinowski & Minor, 1997)'
_computing_molecular_graphics 'CAMERON (Watkin <i>et al.</i>,  1996)'
_computing_publication_material 'CRYSTALS '
_computing_structure_refinement 'CRYSTALS (Betteridge <i>et al.</i>,  2003)'
_computing_structure_solution 'SIR92 (Altomare <i>et al.</i>,  1994)'
_diffrn_ambient_temperature 150
_diffrn_measured_fraction_theta_full 0.992
_diffrn_measured_fraction_theta_max 0.988
_diffrn_measurement_device_type 'Nonius KappaCCD'
_diffrn_measurement_method \w
_diffrn_radiation_monochromator graphite
_diffrn_radiation_type 'Mo K\a'
_diffrn_radiation_wavelength 0.71073
_diffrn_reflns_av_R_equivalents 0.008
_diffrn_reflns_limit_h_max 9
_diffrn_reflns_limit_h_min -9
_diffrn_reflns_limit_k_max 10
_diffrn_reflns_limit_k_min -10
_diffrn_reflns_limit_l_max 14
_diffrn_reflns_limit_l_min -14
_diffrn_reflns_number 1612
_diffrn_reflns_theta_full 26.635
_diffrn_reflns_theta_max 27.5
_diffrn_reflns_theta_min 3.005
_diffrn_standards_number 0
_exptl_absorpt_coefficient_mu 0.143
_exptl_absorpt_correction_T_max 0.94
_exptl_absorpt_correction_T_min 0.64
_exptl_absorpt_correction_type multi-scan
_exptl_absorpt_process_details '(DENZO/SCALEPACK; Otwinowski & Minor, 1997)'
_exptl_crystal_colour colourless
_exptl_crystal_density_diffrn 1.517
_exptl_crystal_description block
_exptl_crystal_F_000 344
_exptl_crystal_size_max 0.60
_exptl_crystal_size_mid 0.40
_exptl_crystal_size_min 0.40
_refine_diff_density_max 0.22
_refine_diff_density_min -0.18
_refine_ls_extinction_method None
_refine_ls_goodness_of_fit_ref 0.9094
_refine_ls_hydrogen_treatment constr
_refine_ls_matrix_type full
_refine_ls_number_parameters 100
_refine_ls_number_reflns 958
_refine_ls_number_restraints 0
_refine_ls_R_factor_all 0.0295
_refine_ls_R_factor_gt 0.0295
_refine_ls_shift/su_max 0.000
_refine_ls_structure_factor_coef Fsqd
_refine_ls_weighting_details
;
w=1/[\s^2^(F^2^) + (0.1P)^2^] where P=[max(Fo^2^,0) + 2Fc^2^]/3
;
_refine_ls_weighting_scheme calc
_refine_ls_wR_factor_all 0.0978
_refine_ls_wR_factor_gt 0.0978
_refine_ls_wR_factor_ref 0.0978
_reflns_number_gt 958
_reflns_number_total 964
_reflns_threshold_expression I>-3\s(I)
_cod_data_source_file cf2007.cif
_cod_data_source_block 6
_cod_depositor_comments
;
The following automatic conversions were performed:
'_symmetry_cell_setting' value 'Orthorhombic' changed to 'orthorhombic'
according to '/home/saulius/struct/CIF-dictionaries/cif_core.dic'
dictionary named 'cif_core.dic' version 2.4.1 from 2010-06-29.

Automatic conversion script
Id: cif_fix_enum 1527 2010-12-29 10:47:43Z saulius 

The following automatic conversions were performed:

'_symmetry_cell_setting' value 'Orthorhombic' changed to
'orthorhombic' according to
/home/saulius/struct/CIF-dictionaries/cif_core.dic dictionary named
'cif_core.dic' version 2.4.1 from 2010-06-29.

Automatic conversion script
Id: cif_fix_values 1715 2011-07-08 13:25:40Z adriana 
;
_cod_original_formula_sum 'C6 H9 F1 O4'
_cod_database_code 2208540
_cod_database_fobs_code 2208540

loop_
_symmetry_equiv_pos_as_xyz
x,y,z
x+1/2,-y+1/2,-z
-x,y+1/2,-z+1/2
-x+1/2,-y,z+1/2

loop_
_atom_site_type_symbol
_atom_site_label
_atom_site_fract_x
_atom_site_fract_y
_atom_site_fract_z
_atom_site_U_iso_or_equiv
_atom_site_adp_type
_atom_site_occupancy
C C1 0.26615(19) -0.06271(16) 0.80936(11) 0.0189 Uani 1.0000
C C2 0.45465(18) -0.13941(14) 0.81193(11) 0.0165 Uani 1.0000
C C3 0.53478(17) -0.07250(16) 0.92219(11) 0.0174 Uani 1.0000
O O4 0.44849(12) 0.08566(11) 0.93581(9) 0.0193 Uani 1.0000
C C5 0.30033(19) 0.09816(14) 0.87060(11) 0.0184 Uani 1.0000
O O6 0.20970(13) 0.21809(11) 0.86637(9) 0.0266 Uani 1.0000
C C7 0.7384(2) -0.04800(18) 0.91928(13) 0.0223 Uani 1.0000
O O8 0.81162(14) -0.00656(11) 1.02682(10) 0.0284 Uani 1.0000
O O9 0.45498(14) -0.30961(9) 0.80642(8) 0.0214 Uani 1.0000
F F10 0.15671(11) -0.15009(10) 0.88691(8) 0.0270 Uani 1.0000
C C11 0.1703(2) -0.05096(18) 0.69793(13) 0.0289 Uani 1.0000
H H21 0.5219 -0.0960 0.7483 0.0171 Uiso 1.0000
H H31 0.4997 -0.1418 0.9867 0.0184 Uiso 1.0000
H H71 0.7913 -0.1502 0.8971 0.0248 Uiso 1.0000
H H72 0.7657 0.0375 0.8615 0.0253 Uiso 1.0000
H H111 0.0568 0.0094 0.7100 0.0416 Uiso 1.0000
H H6 0.3993 -0.3510 0.8589 0.0318 Uiso 1.0000
H H7 0.7703 0.0866 1.0403 0.0405 Uiso 1.0000
H H1 0.1448 -0.1591 0.6721 0.0420 Uiso 1.0000
H H2 0.2452 0.0073 0.6451 0.0406 Uiso 1.0000

loop_
_atom_site_aniso_label
_atom_site_aniso_U_11
_atom_site_aniso_U_22
_atom_site_aniso_U_33
_atom_site_aniso_U_12
_atom_site_aniso_U_13
_atom_site_aniso_U_23
C1 0.0190(7) 0.0156(5) 0.0222(7) -0.0029(5) 0.0005(5) 0.0018(5)
C2 0.0179(7) 0.0144(5) 0.0172(6) -0.0005(5) 0.0018(5) 0.0002(4)
C3 0.0202(6) 0.0129(5) 0.0192(6) 0.0046(5) -0.0004(5) 0.0008(5)
O4 0.0221(5) 0.0150(4) 0.0209(5) 0.0043(4) -0.0017(4) -0.0037(4)
C5 0.0193(6) 0.0169(6) 0.0189(7) -0.0003(5) 0.0023(5) 0.0007(5)
O6 0.0258(6) 0.0207(5) 0.0333(7) 0.0078(4) 0.0012(5) -0.0014(4)
C7 0.0197(6) 0.0229(6) 0.0244(8) 0.0022(5) -0.0035(5) -0.0001(5)
O8 0.0311(5) 0.0206(4) 0.0334(6) 0.0043(4) -0.0154(5) -0.0012(4)
O9 0.0281(6) 0.0128(4) 0.0231(5) 0.0017(4) 0.0076(4) -0.0012(4)
F10 0.0202(4) 0.0260(5) 0.0347(5) -0.0024(4) 0.0068(4) 0.0059(4)
C11 0.0315(8) 0.0240(7) 0.0313(9) -0.0023(7) -0.0107(7) 0.0007(6)

loop_
_atom_type_symbol
_atom_type_scat_dispersion_real
_atom_type_scat_dispersion_imag
_atom_type_scat_source
C 0.0033 0.0016 'International Tables Vol C 4.2.6.8 and 6.1.1.4'
H 0.0000 0.0000 'International Tables Vol C 4.2.6.8 and 6.1.1.4'
F 0.0171 0.0103 'International Tables Vol C 4.2.6.8 and 6.1.1.4'
O 0.0106 0.0060 'International Tables Vol C 4.2.6.8 and 6.1.1.4'

loop_
_geom_angle_atom_site_label_1
_geom_angle_atom_site_label_2
_geom_angle_atom_site_label_3
_geom_angle
_geom_angle_publ_flag
C2 C1 C5 101.73(10) no
C2 C1 F10 106.90(10) no
C5 C1 F10 103.48(10) no
C2 C1 C11 118.26(12) no
C5 C1 C11 115.71(11) no
F10 C1 C11 109.41(11) no
C1 C2 C3 102.47(10) no
C1 C2 O9 114.63(11) no
C3 C2 O9 113.59(11) no
C1 C2 H21 107.1 no
C3 C2 H21 109.1 no
O9 C2 H21 109.5 no
C2 C3 O4 104.49(10) no
C2 C3 C7 114.26(12) no
O4 C3 C7 108.16(11) no
C2 C3 H31 110.1 no
O4 C3 H31 108.8 no
C7 C3 H31 110.8 no
C3 O4 C5 111.06(10) no
C1 C5 O4 109.64(10) no
C1 C5 O6 127.52(12) no
O4 C5 O6 122.80(12) no
C3 C7 O8 112.83(12) no
C3 C7 H71 106.7 no
O8 C7 H71 107.5 no
C3 C7 H72 107.9 no
O8 C7 H72 111.1 no
H71 C7 H72 110.8 no
C7 O8 H7 104.6 no
C2 O9 H6 112.5 no
C1 C11 H111 107.9 no
C1 C11 H1 108.0 no
H111 C11 H1 110.7 no
C1 C11 H2 109.4 no
H111 C11 H2 108.9 no
H1 C11 H2 112.0 no

loop_
_geom_bond_atom_site_label_1
_geom_bond_atom_site_label_2
_geom_bond_distance
_geom_bond_publ_flag
C1 C2 1.5258(19) no
C1 C5 1.5367(17) no
C1 F10 1.4171(15) no
C1 C11 1.4941(17) no
C2 C3 1.5311(18) no
C2 O9 1.4118(13) no
C2 H21 0.968 no
C3 O4 1.4651(16) no
C3 C7 1.512(2) no
C3 H31 0.987 no
O4 C5 1.3378(16) no
C5 O6 1.1978(17) no
C7 O8 1.4195(18) no
C7 H71 0.968 no
C7 H72 1.003 no
O8 H7 0.845 no
O9 H6 0.818 no
C11 H111 0.984 no
C11 H1 0.964 no
C11 H2 0.961 no

loop_
_geom_hbond_atom_site_label_D
_geom_hbond_atom_site_label_H
_geom_hbond_atom_site_label_A
_geom_hbond_site_symmetry_A
_geom_hbond_distance_DH
_geom_hbond_distance_HA
_geom_hbond_distance_DA
_geom_hbond_angle_DHA
_geom_hbond_publ_flag
O9 H6 O8 2_447 0.82 1.90 2.701(2) 165 yes
O8 H7 O6 2_557 0.84 2.01 2.804(2) 157 yes

loop_
_cod_related_entry_id
_cod_related_entry_database
_cod_related_entry_code
1 ChemSpider 21179586
